data_4324407
loop_
_publ_author_name
'Andrew R. Geisheimer'
'John E. C. Wren'
'Vladimir K. Michaelis'
'Masayuki Kobayashi'
'Ken Sakai'
'Scott Kroeker'
'Daniel B. Leznoff'

_publ_contact_author_address
; 
 Department of Chemistry
 Simon Fraser University
 Burnaby, British Columbia
 V5A 1S6
;
_publ_contact_author_email dleznoff@sfu.ca
_publ_contact_author_fax 778-782-3765
_publ_contact_author_name 'Daniel B. Leznoff'
_publ_contact_author_phone 778-782-4887
_publ_section_title
;
 Aggregation of [Au(CN)4]- Anions: Examination by Crystallography and 15N
 CP-MAS NMR and the Structural Factors Influencing Intermolecular Au...N
 Interactions
;
_journal_name_full 'Inorganic Chemistry'
_journal_page_first 1265
_journal_page_last 1274
_journal_paper_doi 10.1021/ic101782v
_journal_volume 50
_journal_year 2011
_chemical_formula_moiety 'C8 H16 Au1 Cl2 Co1 N8'
_chemical_formula_sum 'C8 H16 Au Cl2 Co N8'
_chemical_formula_weight 551.07
_chemical_name_systematic ?
_space_group_IT_number 14
_symmetry_cell_setting monoclinic
_symmetry_space_group_name_Hall '-P 2yab'
_symmetry_space_group_name_H-M 'P 1 21/a 1'
_atom_sites_solution_hydrogens geom
_atom_sites_solution_primary direct
_cell_angle_alpha 90
_cell_angle_beta 94.729(3)
_cell_angle_gamma 90
_cell_formula_units_Z 2
_cell_length_a 8.7523(5)
_cell_length_b 8.0191(5)
_cell_length_c 11.7635(8)
_cell_measurement_reflns_used 5021
_cell_measurement_temperature 293
_cell_measurement_theta_max 40.922
_cell_measurement_theta_min 2.793
_cell_volume 822.82(9)
_computing_cell_refinement
;
 Bruker SMART
;
_computing_data_collection
;
 Bruker SMART
;
_computing_data_reduction
;
 Bruker SAINT
;
_computing_structure_refinement
;
 Crystals
;
_computing_structure_solution
; 
 SIR92 (Altomare et al, 1994) 
;
_diffrn_ambient_temperature 293
_diffrn_measured_fraction_theta_full 0.961
_diffrn_measured_fraction_theta_max 0.911
_diffrn_measurement_device_type 'Bruker SMART APEX II CCD area Detector'
_diffrn_measurement_method \w\f
_diffrn_radiation_monochromator graphite
_diffrn_radiation_type 'Mo K\a'
_diffrn_radiation_wavelength 0.71073
_diffrn_reflns_av_R_equivalents 0.000
_diffrn_reflns_limit_h_max 15
_diffrn_reflns_limit_h_min -15
_diffrn_reflns_limit_k_max 14
_diffrn_reflns_limit_k_min 0
_diffrn_reflns_limit_l_max 21
_diffrn_reflns_limit_l_min 0
_diffrn_reflns_number 5021
_diffrn_reflns_theta_full 25.781
_diffrn_reflns_theta_max 40.922
_diffrn_reflns_theta_min 2.793
_exptl_absorpt_coefficient_mu 10.239
_exptl_absorpt_correction_T_max 0.747914
_exptl_absorpt_correction_T_min 0.313933
_exptl_absorpt_correction_type multi-scan
_exptl_crystal_colour green
_exptl_crystal_density_diffrn 2.224
_exptl_crystal_description plate
_exptl_crystal_F_000 520
_exptl_crystal_size_max 0.49
_exptl_crystal_size_mid 0.38
_exptl_crystal_size_min 0.17
_refine_diff_density_max 10.21
_refine_diff_density_min -6.36
_refine_ls_goodness_of_fit_ref 1.0162
_refine_ls_hydrogen_treatment constr
_refine_ls_matrix_type full
_refine_ls_number_parameters 97
_refine_ls_number_reflns 2771
_refine_ls_number_restraints 0
_refine_ls_R_factor_all 0.1512
_refine_ls_R_factor_gt 0.1011
_refine_ls_shift/su_max 0.000027
_refine_ls_structure_factor_coef F
_refine_ls_weighting_details
;
 Method= Modified Sheldrick 
 Method, part 1, Chebychev polynomial, (Watkin, 1994, Prince, 1982) 
 [weight] = 1.0/[A~0~*T~0~(x)+A~1~*T~1~(x) ... +A~n-1~]*T~n-1~(x)] 
 where A~i~ are the Chebychev coefficients listed below and x= Fcalc/Fmax 
 Method = Robust Weighting (Prince, 1982) 
 W = [weight] * [1-(deltaF/6*sigmaF)^2^]^2^ 
 A~i~ are: 
 2.65 1.42 1.77
;
_refine_ls_weighting_scheme calc
_refine_ls_wR_factor_all 0.1242
_refine_ls_wR_factor_gt 0.1072
_refine_ls_wR_factor_ref 0.1047
_reflns_limit_h_max 15
_reflns_limit_h_min -15
_reflns_limit_k_max 14
_reflns_limit_k_min 0
_reflns_limit_l_max 21
_reflns_limit_l_min 0
_reflns_number_gt 2948
_reflns_number_total 5021
_reflns_threshold_expression I>2.5\s(I)
_cod_data_source_file ic101782v_si_002_7.cif
_cod_data_source_block {trans-[Co(C2H8N2)2Cl2][Au(CN)4]}
_cod_original_sg_symbol_H-M 'P 1 21/a 1 '
_cod_original_formula_sum 'C8 H16 Au1 Cl2 Co1 N8'
_cod_database_code 4324407

loop_
_symmetry_equiv_pos_as_xyz
x,y,z
-x,-y,-z
-x+1/2,y+1/2,-z
x+1/2,-y+1/2,z

loop_
_atom_site_label
_atom_site_type_symbol
_atom_site_fract_x
_atom_site_fract_y
_atom_site_fract_z
_atom_site_U_iso_or_equiv
_atom_site_occupancy
_atom_site_adp_type
_atom_site_refinement_flags_posn
Au1 Au -0.5000 0.5000 -1.0000 0.0283 1.0000 Uani S
Co1 Co -0.5000 0.0000 -0.5000 0.0232 1.0000 Uani S
Cl1 Cl -0.7456(3) -0.0330(3) -0.4585(3) 0.0318 1.0000 Uani .
N1 N -0.4852(10) 0.2097(9) -0.4151(9) 0.0331 1.0000 Uani .
N2 N -0.4305(9) -0.1061(9) -0.3563(7) 0.0285 1.0000 Uani .
N11 N -0.4186(14) 0.4006(14) -0.7445(10) 0.0503 1.0000 Uani .
N12 N -0.7022(16) 0.1808(15) -1.0470(13) 0.0606 1.0000 Uani .
C1 C -0.4084(15) 0.1805(14) -0.2975(12) 0.0442 1.0000 Uani .
C2 C -0.4574(16) 0.0092(12) -0.2598(10) 0.0397 1.0000 Uani .
C11 C -0.4489(13) 0.4345(14) -0.8372(10) 0.0373 1.0000 Uani .
C12 C -0.6276(15) 0.2946(14) -1.0269(12) 0.0427 1.0000 Uani .
H11 H -0.4277 0.2859 -0.4531 0.10(3) 1.0000 Uiso R
H12 H -0.5832 0.2522 -0.4094 0.10(3) 1.0000 Uiso R
H13 H -0.2979 0.1860 -0.2996 0.04(2) 1.0000 Uiso R
H14 H -0.4420 0.2639 -0.2456 0.04(2) 1.0000 Uiso R
H21 H -0.4832 -0.2056 -0.3482 0.06(3) 1.0000 Uiso R
H22 H -0.3259 -0.1269 -0.3558 0.06(3) 1.0000 Uiso R
H23 H -0.3942 -0.0241 -0.1918 0.04(2) 1.0000 Uiso R
H24 H -0.5646 0.0088 -0.2432 0.04(2) 1.0000 Uiso R

loop_
_atom_site_aniso_label
_atom_site_aniso_U_11
_atom_site_aniso_U_22
_atom_site_aniso_U_33
_atom_site_aniso_U_23
_atom_site_aniso_U_13
_atom_site_aniso_U_12
Au1 0.0267(2) 0.0270(2) 0.0308(2) 0.00375(19) 0.00122(13) -0.00244(16)
Co1 0.0175(5) 0.0199(5) 0.0325(6) 0.0015(6) 0.0037(4) -0.0002(5)
Cl1 0.0222(9) 0.0264(8) 0.0474(13) 0.0015(7) 0.0069(8) -0.0018(6)
N1 0.025(4) 0.024(3) 0.050(5) 0.000(3) 0.004(3) 0.001(2)
N2 0.025(4) 0.027(3) 0.033(4) 0.007(3) 0.002(3) 0.004(2)
N11 0.049(6) 0.053(6) 0.047(6) 0.015(5) -0.003(5) -0.015(5)
N12 0.058(8) 0.047(6) 0.075(9) 0.005(6) -0.002(7) -0.018(5)
C1 0.042(6) 0.037(5) 0.053(7) -0.015(5) 0.002(5) 0.001(4)
C2 0.044(6) 0.042(5) 0.034(4) 0.005(4) 0.007(4) 0.000(4)
C11 0.037(5) 0.037(5) 0.040(5) 0.004(4) 0.010(4) -0.002(4)
C12 0.040(6) 0.039(5) 0.048(6) 0.003(4) 0.002(5) -0.007(4)

loop_
_atom_type_symbol
_atom_type_scat_dispersion_real
_atom_type_scat_dispersion_imag
_atom_type_scat_Cromer_Mann_a1
_atom_type_scat_Cromer_Mann_b1
_atom_type_scat_Cromer_Mann_a2
_atom_type_scat_Cromer_Mann_b2
_atom_type_scat_Cromer_Mann_a3
_atom_type_scat_Cromer_Mann_b3
_atom_type_scat_Cromer_Mann_a4
_atom_type_scat_Cromer_Mann_b4
_atom_type_scat_Cromer_Mann_c
_atom_type_scat_source
C 0.0033 0.0016 2.3100 20.8439 1.0200 10.2075 1.5886 0.5687 0.8650 51.6512 0.2156 'International Tables Vol C 4.2.6.8 and 6.1.1.4'
H 0.0000 0.0000 0.4930 10.5109 0.3229 26.1257 0.1402 3.1424 0.0408 57.7998 0.0030 'International Tables Vol C 4.2.6.8 and 6.1.1.4'
N 0.0061 0.0033 12.2126 0.0057 3.1322 9.8933 2.0125 28.9975 1.1663 0.5826 -11.5290 'International Tables Vol C 4.2.6.8 and 6.1.1.4'
Cl 0.1484 0.1585 11.4604 0.0104 7.1964 1.1662 6.2556 18.5194 1.6455 47.7784 -9.5574 'International Tables Vol C 4.2.6.8 and 6.1.1.4'
Co 0.3494 0.9721 12.2841 4.2791 7.3409 0.2784 4.0034 13.5359 2.3488 71.1692 1.0118 'International Tables Vol C 4.2.6.8 and 6.1.1.4'
Au -2.0133 8.8022 16.8819 0.4611 18.5913 8.6216 25.5582 1.4826 5.8600 36.3956 12.0658 'International Tables Vol C 4.2.6.8 and 6.1.1.4'

loop_
_geom_angle_atom_site_label_1
_geom_angle_site_symmetry_1
_geom_angle_atom_site_label_2
_geom_angle_atom_site_label_3
_geom_angle_site_symmetry_3
_geom_angle
_geom_angle_publ_flag
C12 2_463 Au1 C11 2_463 90.7(5) yes
C12 2_463 Au1 C11 . 89.3(5) yes
C11 2_463 Au1 C11 . 179.994 yes
C12 2_463 Au1 C12 . 179.994 yes
C11 2_463 Au1 C12 . 89.3(5) yes
C11 . Au1 C12 . 90.7(5) yes
C12 2_463 Au1 N12 3_353 93.1(5) yes
C11 2_463 Au1 N12 3_353 85.5(4) yes
C11 . Au1 N12 3_353 94.5(4) yes
C12 . Au1 N12 3_353 86.9(5) yes
C12 2_463 Au1 N12 4_555 86.9(5) yes
C11 2_463 Au1 N12 4_555 94.5(4) yes
C11 . Au1 N12 4_555 85.5(4) yes
C12 . Au1 N12 4_555 93.1(5) yes
N12 3_353 Au1 N12 4_555 179.996 yes
N1 2_454 Co1 Cl1 2_454 90.8(3) yes
N1 2_454 Co1 N2 2_454 86.0(4) yes
Cl1 2_454 Co1 N2 2_454 89.8(3) yes
N1 2_454 Co1 Cl1 . 89.2(3) yes
Cl1 2_454 Co1 Cl1 . 179.995 yes
N2 2_454 Co1 Cl1 . 90.2(3) yes
N1 2_454 Co1 N1 . 179.994 yes
Cl1 2_454 Co1 N1 . 89.2(3) yes
N2 2_454 Co1 N1 . 94.0(4) yes
Cl1 . Co1 N1 . 90.8(3) yes
N1 2_454 Co1 N2 . 94.0(4) yes
Cl1 2_454 Co1 N2 . 90.2(3) yes
N2 2_454 Co1 N2 . 179.994 yes
Cl1 . Co1 N2 . 89.8(3) yes
N1 . Co1 N2 . 86.0(4) yes
Co1 . N1 C1 . 109.9(6) yes
Co1 . N1 H11 . 109.6 no
C1 . N1 H11 . 109.0 no
Co1 . N1 H12 . 109.2 no
C1 . N1 H12 . 109.6 no
H11 . N1 H12 . 109.5 no
Co1 . N2 C2 . 109.4(6) yes
Co1 . N2 H21 . 110.0 no
C2 . N2 H21 . 110.0 no
Co1 . N2 H22 . 108.7 no
C2 . N2 H22 . 108.7 no
H21 . N2 H22 . 110.0 no
N1 . C1 C2 . 107.1(9) yes
N1 . C1 H13 . 109.9 no
C2 . C1 H13 . 110.8 no
N1 . C1 H14 . 109.6 no
C2 . C1 H14 . 109.5 no
H13 . C1 H14 . 109.9 no
C1 . C2 N2 . 105.7(9) yes
C1 . C2 H23 . 109.5 no
N2 . C2 H23 . 109.9 no
C1 . C2 H24 . 111.2 no
N2 . C2 H24 . 111.3 no
H23 . C2 H24 . 109.1 no
Au1 . C11 N11 . 178.5(10) yes
Au1 . C12 N12 . 176.9(13) yes

loop_
_geom_bond_atom_site_label_1
_geom_bond_atom_site_label_2
_geom_bond_site_symmetry_2
_geom_bond_distance
_geom_bond_publ_flag
Au1 C12 2_463 2.000(11) yes
Au1 C11 2_463 2.000(12) yes
Au1 C11 . 2.000(12) yes
Au1 C12 . 2.000(11) yes
Au1 N12 3_353 3.072(13) yes
Au1 N12 4_555 3.072(13) yes
Co1 N1 2_454 1.954(8) yes
Co1 Cl1 2_454 2.259(2) yes
Co1 N2 2_454 1.945(8) yes
Co1 Cl1 . 2.259(2) yes
Co1 N1 . 1.954(8) yes
Co1 N2 . 1.945(8) yes
N1 C1 . 1.506(16) yes
N1 H11 . 0.930 no
N1 H12 . 0.930 no
N2 C2 . 1.498(14) yes
N2 H21 . 0.930 no
N2 H22 . 0.930 no
N11 C11 . 1.134(15) yes
N12 C12 . 1.136(15) yes
C1 C2 . 1.516(16) yes
C1 H13 . 0.970 no
C1 H14 . 0.968 no
C2 H23 . 0.971 no
C2 H24 . 0.974 no

loop_
_geom_hbond_atom_site_label_D
_geom_hbond_atom_site_label_H
_geom_hbond_atom_site_label_A
_geom_hbond_site_symmetry_A
_geom_hbond_angle_DHA
_geom_hbond_distance_DH
_geom_hbond_distance_HA
_geom_hbond_distance_DA
_geom_hbond_publ_flag
N2 H21 N11 2_454 155 0.93 2.13 2.997(17) yes
N2 H22 N11 3_444 147 0.93 2.37 3.186(17) yes
